data_7003138
loop_
_publ_author_name
'Hinchliffe, Alan'
'Mair, Francis S.'
'McInnes, Eric J. L.'
'Pritchard, Robin G.'
'Warren, John E.'

_publ_section_title
;
 Light group 13 chloride diazadiene complexes: consequences of varying
 substituent bulk
;
_journal_issue 2
_journal_name_full 'Dalton Transactions'
_journal_page_first 222
_journal_page_last 233
_journal_paper_doi 10.1039/b712911d
_journal_year 2008
_chemical_compound_source 'synthesis as described'
_chemical_formula_moiety 'C52 H72 Al2 Cl4 N4'
_chemical_formula_sum 'C52 H72 Al2 Cl4 N4'
_chemical_formula_weight 948.9
_chemical_name_systematic
;
?
;
_space_group_IT_number 2
_symmetry_cell_setting triclinic
_symmetry_Int_Tables_number 2
_symmetry_space_group_name_Hall '-P 1'
_symmetry_space_group_name_H-M 'P -1'
_atom_sites_solution_hydrogens geom
_atom_sites_solution_primary direct
_atom_sites_solution_secondary difmap
_audit_conform_dict_location ftp://ftp.iucr.org/pub/cif_core.dic
_audit_conform_dict_name cif_core.dic
_audit_conform_dict_version 2.2
_audit_creation_date 2003-02-12T17:07:22-00:00
_audit_creation_method 'WinGX routine CIF_UPDATE'
_cell_angle_alpha 118.224(7)
_cell_angle_beta 90.425(7)
_cell_angle_gamma 115.297(6)
_cell_formula_units_Z 1
_cell_length_a 10.8043(12)
_cell_length_b 12.4962(13)
_cell_length_c 12.6503(18)
_cell_measurement_reflns_used 167046
_cell_measurement_temperature 150(2)
_cell_measurement_theta_max 25.682
_cell_measurement_theta_min 0.998
_cell_measurement_wavelength 0.71073
_cell_volume 1312.7(3)
_computing_cell_refinement 'HKL Scalepack (Otwinowski & Minor 1997)'
_computing_data_collection 'Collect (Nonius BV, 1997-2000)'
_computing_data_reduction 'HKL Denzo and Scalepack (Otwinowski & Minor 1997)'
_computing_molecular_graphics 'Ortep-3 for Windows (Farrugia, 1997)'
_computing_publication_material 'WinGX publication routines (Farrugia, 1999)'
_computing_structure_refinement 'SHELXL-97 (Sheldrick, 1997)'
_computing_structure_solution 'SHELXS-97 (Sheldrick, 1990)'
_diffrn_ambient_temperature 150(2)
_diffrn_detector 'CCD plate'
_diffrn_measured_fraction_theta_full 0.951
_diffrn_measured_fraction_theta_max 0.951
_diffrn_measurement_device '95mm CCD camera on \k-goniostat'
_diffrn_measurement_device_type KappaCCD
_diffrn_measurement_method 'CCD rotation images, thick slices'
_diffrn_orient_matrix_type 'by Nonius Collect from scalepack cell'
_diffrn_orient_matrix_UB_11 -0.651219E-1
_diffrn_orient_matrix_UB_12 -0.972323E-1
_diffrn_orient_matrix_UB_13 -0.214125E-1
_diffrn_orient_matrix_UB_21 0.06511
_diffrn_orient_matrix_UB_22 -0.30992E-1
_diffrn_orient_matrix_UB_23 -0.450842E-1
_diffrn_orient_matrix_UB_31 0.527133E-1
_diffrn_orient_matrix_UB_32 0.206373E-1
_diffrn_orient_matrix_UB_33 0.784599E-1
_diffrn_radiation_monochromator graphite
_diffrn_radiation_probe x-ray
_diffrn_radiation_type MoK\a
_diffrn_radiation_wavelength 0.71073
_diffrn_reflns_av_R_equivalents 0.0761
_diffrn_reflns_av_unetI/netI 0.0882
_diffrn_reflns_limit_h_max 12
_diffrn_reflns_limit_h_min -13
_diffrn_reflns_limit_k_max 14
_diffrn_reflns_limit_k_min -15
_diffrn_reflns_limit_l_max 15
_diffrn_reflns_limit_l_min -15
_diffrn_reflns_number 10147
_diffrn_reflns_reduction_process
;
Scaled and merged with SORTAV
R.H. Blessing, (1987) Cryst. Rev. 1, 3-58
R.H. Blessing, (1989) J. Appl. Cryst. 22, 396-397
;
_diffrn_reflns_theta_full 25.35
_diffrn_reflns_theta_max 25.35
_diffrn_reflns_theta_min 3.22
_diffrn_source 'Enraf Nonius FR590'
_exptl_absorpt_coefficient_mu 0.296
_exptl_absorpt_correction_T_max 0.9431
_exptl_absorpt_correction_T_min 0.9296
_exptl_absorpt_correction_type multi-scan
_exptl_absorpt_process_details
;
R.H. Blessing, Acta Cryst. (1995), A51, 33-38
;
_exptl_crystal_colour orange
_exptl_crystal_density_diffrn 1.2
_exptl_crystal_density_method 'not measured'
_exptl_crystal_description prism
_exptl_crystal_F_000 506
_exptl_crystal_size_max 0.25
_exptl_crystal_size_mid 0.25
_exptl_crystal_size_min 0.2
_refine_diff_density_max 0.517
_refine_diff_density_min -0.367
_refine_diff_density_rms 0.075
_refine_ls_extinction_method none
_refine_ls_goodness_of_fit_ref 1.112
_refine_ls_hydrogen_treatment constr
_refine_ls_matrix_type full
_refine_ls_number_parameters 288
_refine_ls_number_reflns 4556
_refine_ls_number_restraints 0
_refine_ls_restrained_S_all 1.112
_refine_ls_R_factor_all 0.1447
_refine_ls_R_factor_gt 0.084
_refine_ls_shift/su_max 0
_refine_ls_shift/su_mean 0
_refine_ls_structure_factor_coef Fsqd
_refine_ls_weighting_details 'calc w=1/[\s^2^(Fo^2^)+(0.0669P)^2^+2.7335P] where P=(Fo^2^+2Fc^2^)/3'
_refine_ls_weighting_scheme calc
_refine_ls_wR_factor_gt 0.1808
_refine_ls_wR_factor_ref 0.2141
_reflns_number_gt 2861
_reflns_number_total 4556
_reflns_threshold_expression >2sigma(I)
_cod_data_source_file b712911d.txt
_cod_data_source_block 8
_cod_database_code 7003138

loop_
_symmetry_equiv_pos_as_xyz
'x, y, z'
'-x, -y, -z'

loop_
_atom_site_label
_atom_site_type_symbol
_atom_site_fract_x
_atom_site_fract_y
_atom_site_fract_z
_atom_site_U_iso_or_equiv
_atom_site_adp_type
_atom_site_occupancy
_atom_site_calc_flag
_atom_site_refinement_flags
_atom_site_disorder_assembly
_atom_site_disorder_group
Cl1 Cl 0.64217(17) 0.37988(16) 0.18071(14) 0.0559(4) Uani 1 d . . .
Cl2 Cl 0.27881(18) 0.14246(15) 0.04319(12) 0.0588(5) Uani 1 d . . .
Al1 Al 0.43532(18) 0.31570(16) 0.20669(13) 0.0389(4) Uani 1 d . . .
N1 N 0.3991(5) 0.4729(4) 0.2743(3) 0.0393(10) Uani 1 d . . .
N4 N 0.4198(4) 0.3184(4) 0.3513(3) 0.0334(10) Uani 1 d . . .
C2 C 0.4060(5) 0.5210(5) 0.3906(4) 0.0352(12) Uani 1 d . . .
H2 H 0.3981 0.6024 0.4392 0.042 Uiso 1 calc R . .
C3 C 0.4265(5) 0.4473(5) 0.4486(4) 0.0346(12) Uani 1 d . . .
H3 H 0.3486 0.424 0.4895 0.042 Uiso 1 calc R . .
C10 C 0.3680(6) 0.5394(5) 0.2163(4) 0.0412(13) Uani 1 d . . .
C11 C 0.2245(6) 0.4949(6) 0.1736(4) 0.0471(14) Uani 1 d . . .
C12 C 0.1954(7) 0.5628(7) 0.1225(5) 0.0553(16) Uani 1 d . . .
H12 H 0.1001 0.5392 0.0959 0.066 Uiso 1 calc R . .
C13 C 0.3040(8) 0.6633(6) 0.1109(5) 0.0550(16) Uani 1 d . . .
H13 H 0.2825 0.7077 0.0758 0.066 Uiso 1 calc R . .
C14 C 0.4428(7) 0.7003(6) 0.1490(5) 0.0528(16) Uani 1 d . . .
H14 H 0.5155 0.7684 0.138 0.063 Uiso 1 calc R . .
C15 C 0.4793(6) 0.6397(5) 0.2039(4) 0.0444(14) Uani 1 d . . .
C16 C 0.6348(6) 0.6877(6) 0.2496(5) 0.0493(14) Uani 1 d . . .
H16 H 0.6403 0.6324 0.2845 0.059 Uiso 1 calc R . .
C17 C 0.7106(7) 0.8396(6) 0.3517(5) 0.0611(17) Uani 1 d . . .
H17A H 0.7127 0.896 0.3176 0.092 Uiso 1 calc R . .
H17B H 0.8079 0.8671 0.3868 0.092 Uiso 1 calc R . .
H17C H 0.6604 0.8542 0.4172 0.092 Uiso 1 calc R . .
C18 C 0.7097(7) 0.6652(7) 0.1432(5) 0.0585(16) Uani 1 d . . .
H18A H 0.6591 0.5669 0.0763 0.088 Uiso 1 calc R . .
H18B H 0.8077 0.6919 0.1751 0.088 Uiso 1 calc R . .
H18C H 0.7097 0.7227 0.1109 0.088 Uiso 1 calc R . .
C19 C 0.1033(6) 0.3818(6) 0.1803(5) 0.0505(15) Uani 1 d . . .
H19 H 0.142 0.3303 0.1977 0.061 Uiso 1 calc R . .
C20 C -0.0132(7) 0.2763(7) 0.0580(6) 0.076(2) Uani 1 d . . .
H20A H -0.0648 0.3194 0.0456 0.113 Uiso 1 calc R . .
H20B H -0.0792 0.195 0.0611 0.113 Uiso 1 calc R . .
H20C H 0.0296 0.247 -0.0111 0.113 Uiso 1 calc R . .
C21 C 0.0394(8) 0.4420(8) 0.2883(6) 0.074(2) Uani 1 d . . .
H21A H 0.1114 0.4982 0.3677 0.112 Uiso 1 calc R . .
H21B H -0.0421 0.3655 0.2876 0.112 Uiso 1 calc R . .
H21C H 0.0084 0.5005 0.2782 0.112 Uiso 1 calc R . .
C40 C 0.3518(6) 0.1949(5) 0.3551(4) 0.0391(13) Uani 1 d . . .
C41 C 0.2058(6) 0.1319(5) 0.3507(4) 0.0424(13) Uani 1 d . . .
C42 C 0.1422(7) 0.0041(6) 0.3417(5) 0.0542(15) Uani 1 d . . .
H42 H 0.045 -0.0371 0.3413 0.065 Uiso 1 calc R . .
C43 C 0.2168(7) -0.0643(6) 0.3335(5) 0.0560(16) Uani 1 d . . .
H43 H 0.1701 -0.1532 0.3246 0.067 Uiso 1 calc R . .
C44 C 0.3586(7) -0.0041(6) 0.3382(5) 0.0491(14) Uani 1 d . . .
H44 H 0.4099 -0.0506 0.3352 0.059 Uiso 1 calc R . .
C45 C 0.4279(6) 0.1236(5) 0.3472(4) 0.0407(13) Uani 1 d . . .
C46 C 0.5805(6) 0.1786(6) 0.3421(5) 0.0492(14) Uani 1 d . . .
H46 H 0.6192 0.2768 0.3635 0.059 Uiso 1 calc R . .
C47 C 0.6717(7) 0.1782(7) 0.4364(6) 0.0663(18) Uani 1 d . . .
H47A H 0.664 0.2326 0.5202 0.099 Uiso 1 calc R . .
H47B H 0.771 0.2195 0.4341 0.099 Uiso 1 calc R . .
H47C H 0.6379 0.0822 0.4147 0.099 Uiso 1 calc R . .
C48 C 0.5905(8) 0.0917(7) 0.2093(6) 0.0634(18) Uani 1 d . . .
H48A H 0.5621 -0.0026 0.1899 0.095 Uiso 1 calc R . .
H48B H 0.6884 0.1356 0.2044 0.095 Uiso 1 calc R . .
H48C H 0.5274 0.0872 0.1494 0.095 Uiso 1 calc R . .
C49 C 0.1146(6) 0.1958(6) 0.3506(5) 0.0461(14) Uani 1 d . . .
H49 H 0.1724 0.2782 0.3433 0.055 Uiso 1 calc R . .
C50 C -0.0171(6) 0.0925(6) 0.2377(6) 0.0593(16) Uani 1 d . . .
H50A H 0.0133 0.06 0.1609 0.089 Uiso 1 calc R . .
H50B H -0.0697 0.1391 0.2357 0.089 Uiso 1 calc R . .
H50C H -0.0784 0.0127 0.2447 0.089 Uiso 1 calc R . .
C51 C 0.0682(7) 0.2474(7) 0.4722(6) 0.0602(17) Uani 1 d . . .
H51A H 0.0023 0.1674 0.477 0.09 Uiso 1 calc R . .
H51B H 0.0212 0.2997 0.4733 0.09 Uiso 1 calc R . .
H51C H 0.1518 0.308 0.5435 0.09 Uiso 1 calc R . .

loop_
_atom_site_aniso_label
_atom_site_aniso_U_11
_atom_site_aniso_U_22
_atom_site_aniso_U_33
_atom_site_aniso_U_23
_atom_site_aniso_U_13
_atom_site_aniso_U_12
Cl1 0.0639(10) 0.0644(10) 0.0576(9) 0.0379(8) 0.0312(8) 0.0389(9)
Cl2 0.0772(11) 0.0516(9) 0.0268(6) 0.0092(6) 0.0006(7) 0.0284(8)
Al1 0.0486(10) 0.0405(9) 0.0241(7) 0.0132(6) 0.0072(7) 0.0235(8)
N1 0.046(3) 0.043(3) 0.026(2) 0.0162(19) 0.0044(18) 0.021(2)
N4 0.041(2) 0.032(2) 0.0238(19) 0.0125(17) 0.0087(17) 0.018(2)
C2 0.036(3) 0.034(3) 0.029(2) 0.011(2) 0.004(2) 0.018(2)
C3 0.042(3) 0.033(3) 0.024(2) 0.013(2) 0.006(2) 0.018(2)
C10 0.059(4) 0.042(3) 0.026(2) 0.014(2) 0.008(2) 0.032(3)
C11 0.060(4) 0.049(3) 0.027(3) 0.013(2) 0.004(2) 0.031(3)
C12 0.074(5) 0.063(4) 0.035(3) 0.020(3) 0.005(3) 0.045(4)
C13 0.086(5) 0.054(4) 0.031(3) 0.018(3) 0.010(3) 0.044(4)
C14 0.081(5) 0.047(3) 0.037(3) 0.021(3) 0.014(3) 0.037(3)
C15 0.062(4) 0.037(3) 0.030(3) 0.012(2) 0.006(3) 0.027(3)
C16 0.062(4) 0.048(3) 0.039(3) 0.023(3) 0.015(3) 0.028(3)
C17 0.072(5) 0.052(4) 0.044(3) 0.018(3) 0.017(3) 0.026(3)
C18 0.072(4) 0.057(4) 0.048(3) 0.024(3) 0.024(3) 0.035(4)
C19 0.048(4) 0.059(4) 0.041(3) 0.021(3) 0.003(3) 0.030(3)
C20 0.065(5) 0.071(5) 0.067(4) 0.030(4) -0.010(4) 0.023(4)
C21 0.074(5) 0.080(5) 0.066(4) 0.031(4) 0.031(4) 0.043(4)
C40 0.050(3) 0.042(3) 0.018(2) 0.011(2) 0.004(2) 0.022(3)
C41 0.049(4) 0.040(3) 0.026(2) 0.014(2) 0.007(2) 0.017(3)
C42 0.050(4) 0.053(4) 0.046(3) 0.023(3) 0.013(3) 0.019(3)
C43 0.069(5) 0.040(3) 0.050(3) 0.021(3) 0.019(3) 0.022(3)
C44 0.059(4) 0.045(3) 0.044(3) 0.021(3) 0.018(3) 0.028(3)
C45 0.050(3) 0.037(3) 0.026(2) 0.012(2) 0.008(2) 0.020(3)
C46 0.060(4) 0.047(3) 0.049(3) 0.023(3) 0.020(3) 0.035(3)
C47 0.065(4) 0.069(4) 0.081(5) 0.042(4) 0.018(4) 0.044(4)
C48 0.082(5) 0.056(4) 0.065(4) 0.029(3) 0.039(4) 0.046(4)
C49 0.041(3) 0.050(3) 0.037(3) 0.019(3) 0.008(2) 0.020(3)
C50 0.046(4) 0.057(4) 0.054(3) 0.023(3) 0.003(3) 0.017(3)
C51 0.050(4) 0.069(4) 0.058(4) 0.030(3) 0.021(3) 0.030(3)

loop_
_atom_type_symbol
_atom_type_description
_atom_type_scat_dispersion_real
_atom_type_scat_dispersion_imag
_atom_type_scat_source
C C 0.0033 0.0016 'International Tables Vol C Tables 4.2.6.8 and 6.1.1.4'
H H 0 0 'International Tables Vol C Tables 4.2.6.8 and 6.1.1.4'
Al Al 0.0645 0.0514 'International Tables Vol C Tables 4.2.6.8 and 6.1.1.4'
Cl Cl 0.1484 0.1585 'International Tables Vol C Tables 4.2.6.8 and 6.1.1.4'
N N 0.0061 0.0033 'International Tables Vol C Tables 4.2.6.8 and 6.1.1.4'

loop_
_geom_angle_atom_site_label_1
_geom_angle_atom_site_label_2
_geom_angle_atom_site_label_3
_geom_angle
_geom_angle_site_symmetry_1
_geom_angle_site_symmetry_3
_geom_angle_publ_flag
N4 Al1 N1 87.78(18) . . ?
N4 Al1 Cl2 117.65(16) . . ?
N1 Al1 Cl2 111.47(14) . . ?
N4 Al1 Cl1 115.22(15) . . ?
N1 Al1 Cl1 109.17(16) . . ?
Cl2 Al1 Cl1 112.65(9) . . ?
C2 N1 C10 118.8(4) . . ?
C2 N1 Al1 109.6(3) . . ?
C10 N1 Al1 131.6(3) . . ?
C40 N4 C3 120.6(4) . . ?
C40 N4 Al1 122.7(3) . . ?
C3 N4 Al1 111.9(3) . . ?
N1 C2 C3 119.3(4) . . ?
N1 C2 H2 120.3 . . ?
C3 C2 H2 120.3 . . ?
N4 C3 C2 109.0(4) . . ?
N4 C3 C3 113.6(5) . 2_666 ?
C2 C3 C3 107.0(5) . 2_666 ?
N4 C3 H3 109 . . ?
C2 C3 H3 109 . . ?
C3 C3 H3 109 2_666 . ?
C15 C10 C11 123.4(5) . . ?
C15 C10 N1 119.5(5) . . ?
C11 C10 N1 117.0(5) . . ?
C10 C11 C12 116.8(6) . . ?
C10 C11 C19 124.0(5) . . ?
C12 C11 C19 119.2(6) . . ?
C13 C12 C11 120.5(6) . . ?
C13 C12 H12 119.7 . . ?
C11 C12 H12 119.7 . . ?
C14 C13 C12 121.2(6) . . ?
C14 C13 H13 119.4 . . ?
C12 C13 H13 119.4 . . ?
C13 C14 C15 121.2(6) . . ?
C13 C14 H14 119.4 . . ?
C15 C14 H14 119.4 . . ?
C10 C15 C14 116.8(5) . . ?
C10 C15 C16 123.6(5) . . ?
C14 C15 C16 119.6(6) . . ?
C17 C16 C15 110.0(5) . . ?
C17 C16 C18 109.7(5) . . ?
C15 C16 C18 111.9(5) . . ?
C17 C16 H16 108.4 . . ?
C15 C16 H16 108.4 . . ?
C18 C16 H16 108.4 . . ?
C16 C17 H17A 109.5 . . ?
C16 C17 H17B 109.5 . . ?
H17A C17 H17B 109.5 . . ?
C16 C17 H17C 109.5 . . ?
H17A C17 H17C 109.5 . . ?
H17B C17 H17C 109.5 . . ?
C16 C18 H18A 109.5 . . ?
C16 C18 H18B 109.5 . . ?
H18A C18 H18B 109.5 . . ?
C16 C18 H18C 109.5 . . ?
H18A C18 H18C 109.5 . . ?
H18B C18 H18C 109.5 . . ?
C11 C19 C20 112.7(5) . . ?
C11 C19 C21 111.6(5) . . ?
C20 C19 C21 110.1(5) . . ?
C11 C19 H19 107.4 . . ?
C20 C19 H19 107.4 . . ?
C21 C19 H19 107.4 . . ?
C19 C20 H20A 109.5 . . ?
C19 C20 H20B 109.5 . . ?
H20A C20 H20B 109.5 . . ?
C19 C20 H20C 109.5 . . ?
H20A C20 H20C 109.5 . . ?
H20B C20 H20C 109.5 . . ?
C19 C21 H21A 109.5 . . ?
C19 C21 H21B 109.5 . . ?
H21A C21 H21B 109.5 . . ?
C19 C21 H21C 109.5 . . ?
H21A C21 H21C 109.5 . . ?
H21B C21 H21C 109.5 . . ?
C41 C40 N4 121.8(5) . . ?
C41 C40 C45 118.9(5) . . ?
N4 C40 C45 118.9(5) . . ?
C42 C41 C40 119.1(5) . . ?
C42 C41 C49 118.3(5) . . ?
C40 C41 C49 122.6(5) . . ?
C43 C42 C41 121.5(6) . . ?
C43 C42 H42 119.3 . . ?
C41 C42 H42 119.3 . . ?
C44 C43 C42 120.0(6) . . ?
C44 C43 H43 120 . . ?
C42 C43 H43 120 . . ?
C43 C44 C45 121.0(6) . . ?
C43 C44 H44 119.5 . . ?
C45 C44 H44 119.5 . . ?
C44 C45 C40 119.5(5) . . ?
C44 C45 C46 118.3(5) . . ?
C40 C45 C46 122.2(5) . . ?
C45 C46 C47 111.6(5) . . ?
C45 C46 C48 110.3(5) . . ?
C47 C46 C48 110.0(5) . . ?
C45 C46 H46 108.3 . . ?
C47 C46 H46 108.3 . . ?
C48 C46 H46 108.3 . . ?
C46 C47 H47A 109.5 . . ?
C46 C47 H47B 109.5 . . ?
H47A C47 H47B 109.5 . . ?
C46 C47 H47C 109.5 . . ?
H47A C47 H47C 109.5 . . ?
H47B C47 H47C 109.5 . . ?
C46 C48 H48A 109.5 . . ?
C46 C48 H48B 109.5 . . ?
H48A C48 H48B 109.5 . . ?
C46 C48 H48C 109.5 . . ?
H48A C48 H48C 109.5 . . ?
H48B C48 H48C 109.5 . . ?
C41 C49 C51 112.2(4) . . ?
C41 C49 C50 111.2(5) . . ?
C51 C49 C50 110.0(5) . . ?
C41 C49 H49 107.7 . . ?
C51 C49 H49 107.7 . . ?
C50 C49 H49 107.7 . . ?
C49 C50 H50A 109.5 . . ?
C49 C50 H50B 109.5 . . ?
H50A C50 H50B 109.5 . . ?
C49 C50 H50C 109.5 . . ?
H50A C50 H50C 109.5 . . ?
H50B C50 H50C 109.5 . . ?
C49 C51 H51A 109.5 . . ?
C49 C51 H51B 109.5 . . ?
H51A C51 H51B 109.5 . . ?
C49 C51 H51C 109.5 . . ?
H51A C51 H51C 109.5 . . ?
H51B C51 H51C 109.5 . . ?

loop_
_geom_bond_atom_site_label_1
_geom_bond_atom_site_label_2
_geom_bond_distance
_geom_bond_site_symmetry_2
_geom_bond_publ_flag
Cl1 Al1 2.115(2) . ?
Cl2 Al1 2.100(2) . ?
Al1 N4 1.824(4) . ?
Al1 N1 1.953(4) . ?
N1 C2 1.286(6) . ?
N1 C10 1.467(6) . ?
N4 C40 1.422(6) . ?
N4 C3 1.462(6) . ?
C2 C3 1.498(7) . ?
C2 H2 0.95 . ?
C3 C3 1.585(9) 2_666 ?
C3 H3 1 . ?
C10 C15 1.395(8) . ?
C10 C11 1.404(8) . ?
C11 C12 1.407(8) . ?
C11 C19 1.501(8) . ?
C12 C13 1.376(9) . ?
C12 H12 0.95 . ?
C13 C14 1.371(9) . ?
C13 H13 0.95 . ?
C14 C15 1.400(7) . ?
C14 H14 0.95 . ?
C15 C16 1.520(8) . ?
C16 C17 1.509(8) . ?
C16 C18 1.549(8) . ?
C16 H16 1 . ?
C17 H17A 0.98 . ?
C17 H17B 0.98 . ?
C17 H17C 0.98 . ?
C18 H18A 0.98 . ?
C18 H18B 0.98 . ?
C18 H18C 0.98 . ?
C19 C20 1.530(8) . ?
C19 C21 1.548(8) . ?
C19 H19 1 . ?
C20 H20A 0.98 . ?
C20 H20B 0.98 . ?
C20 H20C 0.98 . ?
C21 H21A 0.98 . ?
C21 H21B 0.98 . ?
C21 H21C 0.98 . ?
C40 C41 1.417(8) . ?
C40 C45 1.423(7) . ?
C41 C42 1.388(8) . ?
C41 C49 1.511(8) . ?
C42 C43 1.377(8) . ?
C42 H42 0.95 . ?
C43 C44 1.374(8) . ?
C43 H43 0.95 . ?
C44 C45 1.387(8) . ?
C44 H44 0.95 . ?
C45 C46 1.507(8) . ?
C46 C47 1.544(8) . ?
C46 C48 1.546(8) . ?
C46 H46 1 . ?
C47 H47A 0.98 . ?
C47 H47B 0.98 . ?
C47 H47C 0.98 . ?
C48 H48A 0.98 . ?
C48 H48B 0.98 . ?
C48 H48C 0.98 . ?
C49 C51 1.543(8) . ?
C49 C50 1.545(7) . ?
C49 H49 1 . ?
C50 H50A 0.98 . ?
C50 H50B 0.98 . ?
C50 H50C 0.98 . ?
C51 H51A 0.98 . ?
C51 H51B 0.98 . ?
C51 H51C 0.98 . ?

loop_
_geom_torsion_atom_site_label_1
_geom_torsion_atom_site_label_2
_geom_torsion_atom_site_label_3
_geom_torsion_atom_site_label_4
_geom_torsion
_geom_torsion_site_symmetry_1
_geom_torsion_site_symmetry_2
_geom_torsion_site_symmetry_3
_geom_torsion_site_symmetry_4
_geom_torsion_publ_flag
N4 Al1 N1 C2 11.0(4) . . . . ?
Cl2 Al1 N1 C2 130.0(3) . . . . ?
Cl1 Al1 N1 C2 -104.9(4) . . . . ?
N4 Al1 N1 C10 -169.2(5) . . . . ?
Cl2 Al1 N1 C10 -50.2(5) . . . . ?
Cl1 Al1 N1 C10 74.8(5) . . . . ?
N1 Al1 N4 C40 141.1(4) . . . . ?
Cl2 Al1 N4 C40 27.9(4) . . . . ?
Cl1 Al1 N4 C40 -108.7(4) . . . . ?
N1 Al1 N4 C3 -14.5(3) . . . . ?
Cl2 Al1 N4 C3 -127.6(3) . . . . ?
Cl1 Al1 N4 C3 95.7(3) . . . . ?
C10 N1 C2 C3 175.3(5) . . . . ?
Al1 N1 C2 C3 -4.9(6) . . . . ?
C40 N4 C3 C2 -141.4(4) . . . . ?
Al1 N4 C3 C2 14.7(5) . . . . ?
C40 N4 C3 C3 99.3(6) . . . 2_666 ?
Al1 N4 C3 C3 -104.6(5) . . . 2_666 ?
N1 C2 C3 N4 -6.1(7) . . . . ?
N1 C2 C3 C3 117.2(6) . . . 2_666 ?
C2 N1 C10 C15 96.4(6) . . . . ?
Al1 N1 C10 C15 -83.4(6) . . . . ?
C2 N1 C10 C11 -84.9(6) . . . . ?
Al1 N1 C10 C11 95.3(6) . . . . ?
C15 C10 C11 C12 -3.8(7) . . . . ?
N1 C10 C11 C12 177.6(4) . . . . ?
C15 C10 C11 C19 176.6(5) . . . . ?
N1 C10 C11 C19 -2.0(7) . . . . ?
C10 C11 C12 C13 2.9(8) . . . . ?
C19 C11 C12 C13 -177.5(5) . . . . ?
C11 C12 C13 C14 -0.3(8) . . . . ?
C12 C13 C14 C15 -1.5(8) . . . . ?
C11 C10 C15 C14 2.1(7) . . . . ?
N1 C10 C15 C14 -179.3(4) . . . . ?
C11 C10 C15 C16 -179.8(5) . . . . ?
N1 C10 C15 C16 -1.1(7) . . . . ?
C13 C14 C15 C10 0.7(7) . . . . ?
C13 C14 C15 C16 -177.6(5) . . . . ?
C10 C15 C16 C17 -115.7(6) . . . . ?
C14 C15 C16 C17 62.5(6) . . . . ?
C10 C15 C16 C18 122.2(6) . . . . ?
C14 C15 C16 C18 -59.7(7) . . . . ?
C10 C11 C19 C20 -132.9(6) . . . . ?
C12 C11 C19 C20 47.5(7) . . . . ?
C10 C11 C19 C21 102.6(6) . . . . ?
C12 C11 C19 C21 -77.0(6) . . . . ?
C3 N4 C40 C41 61.2(6) . . . . ?
Al1 N4 C40 C41 -92.2(5) . . . . ?
C3 N4 C40 C45 -126.8(5) . . . . ?
Al1 N4 C40 C45 79.7(5) . . . . ?
N4 C40 C41 C42 173.4(4) . . . . ?
C45 C40 C41 C42 1.4(7) . . . . ?
N4 C40 C41 C49 -4.2(7) . . . . ?
C45 C40 C41 C49 -176.2(4) . . . . ?
C40 C41 C42 C43 -1.8(8) . . . . ?
C49 C41 C42 C43 175.9(5) . . . . ?
C41 C42 C43 C44 2.2(9) . . . . ?
C42 C43 C44 C45 -2.1(8) . . . . ?
C43 C44 C45 C40 1.7(8) . . . . ?
C43 C44 C45 C46 -175.4(5) . . . . ?
C41 C40 C45 C44 -1.4(7) . . . . ?
N4 C40 C45 C44 -173.6(4) . . . . ?
C41 C40 C45 C46 175.6(4) . . . . ?
N4 C40 C45 C46 3.4(7) . . . . ?
C44 C45 C46 C47 -51.8(6) . . . . ?
C40 C45 C46 C47 131.2(5) . . . . ?
C44 C45 C46 C48 70.7(6) . . . . ?
C40 C45 C46 C48 -106.3(5) . . . . ?
C42 C41 C49 C51 70.8(6) . . . . ?
C40 C41 C49 C51 -111.5(6) . . . . ?
C42 C41 C49 C50 -52.9(7) . . . . ?
C40 C41 C49 C50 124.8(5) . . . . ?
